data_4131432
loop_
_publ_author_name
'Clough, Benjamin A.'
'Mellino, Simona'
'Clot, Eric'
'Mountford, Philip'

_publ_section_title
;
 New Scandium Borylimido Chemistry: Synthesis, Bonding, and Reactivity.
;
_journal_issue 32
_journal_name_full 'Journal of the American Chemical Society'
_journal_page_first 11165
_journal_page_last 11183
_journal_paper_doi 10.1021/jacs.7b05405
_journal_volume 139
_journal_year 2017
_chemical_formula_moiety 'C48 H74.00 B1 N6 Sc1'
_chemical_formula_sum 'C48 H74 B N6 Sc'
_chemical_formula_weight 790.92
_chemical_name_systematic (NacNacNMe2)Sc(Me){NHB(NDippCH)2}
_space_group_IT_number 2
_space_group_name_Hall '-P 1'
_space_group_name_H-M_alt 'P -1'
_symmetry_cell_setting triclinic
_symmetry_space_group_name_Hall '-P 1'
_symmetry_space_group_name_H-M 'P -1'
_atom_sites_solution_hydrogens difmap
_atom_sites_solution_primary direct
_atom_sites_solution_secondary difmap
_cell_angle_alpha 104.758(2)
_cell_angle_beta 99.499(2)
_cell_angle_gamma 106.159(2)
_cell_formula_units_Z 2
_cell_length_a 12.5904(4)
_cell_length_b 13.5664(3)
_cell_length_c 18.3909(5)
_cell_measurement_reflns_used 15712
_cell_measurement_temperature 150
_cell_measurement_theta_max 76
_cell_measurement_theta_min 4
_cell_volume 2821.95(15)
_computing_cell_refinement 'CrysAlisPro, (Agilent, 2011)'
_computing_data_collection 'SuperNova, (Oxford Diffraction, 2010)'
_computing_data_reduction 'CrysAlisPro, (Agilent, 2011)'
_computing_molecular_graphics 'CAMERON (Watkin et al., 1996)'
_computing_publication_material 'CRYSTALS (Betteridge et al., 2003)'
_computing_structure_refinement 'CRYSTALS (Betteridge et al., 2003)'
_computing_structure_solution 'SIR92 (Altomare et al., 1994)'
_diffrn_ambient_temperature 150
_diffrn_measured_fraction_theta_full 0.996
_diffrn_measured_fraction_theta_max 0.984
_diffrn_measurement_device Area
_diffrn_measurement_device_type 'Oxford Diffraction SuperNova'
_diffrn_measurement_method \w
_diffrn_radiation_monochromator graphite
_diffrn_radiation_type 'Cu K\a'
_diffrn_radiation_wavelength 1.54180
_diffrn_reflns_av_R_equivalents 0.022
_diffrn_reflns_limit_h_max 15
_diffrn_reflns_limit_h_min -15
_diffrn_reflns_limit_k_max 16
_diffrn_reflns_limit_k_min -16
_diffrn_reflns_limit_l_max 23
_diffrn_reflns_limit_l_min 0
_diffrn_reflns_number 11647
_diffrn_reflns_theta_full 74.094
_diffrn_reflns_theta_max 76.386
_diffrn_reflns_theta_min 3.577
_diffrn_standards_number 0
_exptl_absorpt_coefficient_mu 1.343
_exptl_absorpt_correction_T_max 0.67
_exptl_absorpt_correction_T_min 0.55
_exptl_absorpt_correction_type multi-scan
_exptl_absorpt_process_details 'CrysAlisPro, (Agilent, 2011)'
_exptl_crystal_colour colourless
_exptl_crystal_density_diffrn 0.931
_exptl_crystal_density_method 'not measured'
_exptl_crystal_description block
_exptl_crystal_F_000 859.991
_exptl_crystal_size_max 0.400
_exptl_crystal_size_mid 0.350
_exptl_crystal_size_min 0.300
_platon_squeeze_details
;

The discrete Fourier transform of the void region were treated as 
contributions to the A and B parts of the calculated structure factors.

PLATON
PLATON, A Multipurpose Crystallographic Tool, A. L. Spek. Utrecht, 
the Netherlands, 1998.; A. Spek, J. Appl. Cryst. (2003), 36, 7-13.

SQUEEZE
A. Spek, J. Appl. Cryst. (2003), 36, 7-13; 
P. van der Sluis & A. L. Spek, Acta Cryst. (1990). A46, 194-201.

MCE
J. Rohlicek & M. Husak, J. Appl. Cryst. (2007), 40, 600-601.
;
_refine_diff_density_max 0.36
_refine_diff_density_min -0.29
_refine_ls_extinction_method None
_refine_ls_goodness_of_fit_ref 1.0447
_refine_ls_hydrogen_treatment mixed
_refine_ls_matrix_type full
_refine_ls_number_parameters 509
_refine_ls_number_reflns 10500
_refine_ls_number_restraints 0
_refine_ls_R_factor_all 0.0417
_refine_ls_R_factor_gt 0.0392
_refine_ls_shift/su_max 0.0014152
_refine_ls_shift/su_mean 0.0000521
_refine_ls_structure_factor_coef F
_refine_ls_weighting_details
;
 Method, part 1, Chebychev polynomial, (Watkin, 1994, Prince, 1982) 
 [weight] = 1.0/[A~0~*T~0~(x)+A~1~*T~1~(x) ... +A~n-1~]*T~n-1~(x)] 
 where A~i~ are the Chebychev coefficients listed below and x= Fcalc/Fmax 
 Method = Robust Weighting (Prince, 1982) 
 W = [weight] * [1-(deltaF/6*sigmaF)^2^]^2^ 
 A~i~ are: 
 -11.2 -32.2 -20.1 -13.3 -6.87 
;
_refine_ls_weighting_scheme calc
_refine_ls_wR_factor_all 0.0250
_refine_ls_wR_factor_gt 0.0241
_refine_ls_wR_factor_ref 0.0238
_reflns_limit_h_max 15
_reflns_limit_h_min -15
_reflns_limit_k_max 16
_reflns_limit_k_min -16
_reflns_limit_l_max 23
_reflns_limit_l_min 0
_reflns_number_gt 10844
_reflns_number_total 11647
_reflns_threshold_expression I>2.0\s(I)
_oxford_diffrn_Wilson_B_factor 2.54
_oxford_diffrn_Wilson_scale 0.04
_oxford_refine_ls_r_factor_ref 0.0383
_oxford_refine_ls_scale 4.880(3)
_oxford_reflns_number_all 11647
_oxford_reflns_threshold_expression_ref I>3.0\s(I)
_cod_data_source_file ja7b05405_si_003.cif
_cod_data_source_block Compound_18
_cod_original_cell_volume 2821.95(8)
_cod_original_sg_symbol_H-M 'P -1 '
_cod_original_formula_sum 'C48 H74.00 B1 N6 Sc1'
_cod_database_code 4131432

loop_
_symmetry_equiv_pos_as_xyz
x,y,z
-x,-y,-z

loop_
_atom_site_label
_atom_site_type_symbol
_atom_site_fract_x
_atom_site_fract_y
_atom_site_fract_z
_atom_site_U_iso_or_equiv
_atom_site_occupancy
_atom_site_adp_type
_atom_site_refinement_flags_posn
Sc1 Sc 0.593137(15) 0.222794(14) 0.225962(10) 0.0231 1.0000 Uani .
N1 N 0.71153(7) 0.35251(7) 0.21274(5) 0.0265 1.0000 Uani .
N2 N 0.69117(7) 0.53475(6) 0.19925(5) 0.0238 1.0000 Uani .
N3 N 0.83649(7) 0.48612(6) 0.15880(5) 0.0250 1.0000 Uani .
N4 N 0.63360(8) 0.17852(7) 0.33197(5) 0.0287 1.0000 Uani .
N5 N 0.46519(8) 0.27192(8) 0.28152(6) 0.0384 1.0000 Uani .
N6 N 0.43946(7) 0.19020(7) 0.12357(5) 0.0333 1.0000 Uani .
B1 B 0.74237(9) 0.44920(8) 0.19293(6) 0.0232 1.0000 Uani .
C1 C 0.75359(9) 0.61286(8) 0.17045(6) 0.0289 1.0000 Uani .
C2 C 0.83924(9) 0.58429(8) 0.14720(6) 0.0292 1.0000 Uani .
C3 C 0.60807(8) 0.55855(7) 0.23847(6) 0.0247 1.0000 Uani .
C4 C 0.63206(9) 0.58116(8) 0.31997(6) 0.0281 1.0000 Uani .
C5 C 0.55156(10) 0.60737(9) 0.35772(6) 0.0347 1.0000 Uani .
C6 C 0.45104(10) 0.61209(9) 0.31714(7) 0.0372 1.0000 Uani .
C7 C 0.42972(9) 0.59227(9) 0.23776(7) 0.0330 1.0000 Uani .
C8 C 0.50767(8) 0.56614(8) 0.19689(6) 0.0270 1.0000 Uani .
C9 C 0.74604(9) 0.58486(9) 0.36577(6) 0.0327 1.0000 Uani .
C10 C 0.74369(12) 0.57030(12) 0.44545(7) 0.0498 1.0000 Uani .
C11 C 0.83863(10) 0.69173(10) 0.37653(7) 0.0412 1.0000 Uani .
C12 C 0.48369(9) 0.55232(9) 0.11021(6) 0.0317 1.0000 Uani .
C13 C 0.36274(10) 0.47756(11) 0.06363(7) 0.0412 1.0000 Uani .
C14 C 0.50264(11) 0.66292(11) 0.09758(8) 0.0436 1.0000 Uani .
C15 C 0.92741(8) 0.44422(8) 0.14982(6) 0.0259 1.0000 Uani .
C16 C 0.91739(9) 0.36702(8) 0.07969(6) 0.0288 1.0000 Uani .
C17 C 1.00612(10) 0.32505(9) 0.07356(7) 0.0359 1.0000 Uani .
C18 C 1.10231(9) 0.36009(10) 0.13493(7) 0.0395 1.0000 Uani .
C19 C 1.11228(9) 0.43835(10) 0.20276(7) 0.0380 1.0000 Uani .
C20 C 1.02584(9) 0.48237(9) 0.21194(6) 0.0320 1.0000 Uani .
C21 C 0.81450(9) 0.32982(9) 0.01105(6) 0.0319 1.0000 Uani .
C22 C 0.74974(11) 0.20875(10) -0.01045(8) 0.0437 1.0000 Uani .
C23 C 0.84911(11) 0.35718(11) -0.05927(8) 0.0454 1.0000 Uani .
C24 C 1.04026(10) 0.57107(10) 0.28619(7) 0.0401 1.0000 Uani .
C25 C 1.05721(19) 0.53552(14) 0.35766(9) 0.0705 1.0000 Uani .
C26 C 1.13680(13) 0.67382(11) 0.29465(10) 0.0590 1.0000 Uani .
C27 C 0.62117(11) 0.22603(9) 0.40158(6) 0.0373 1.0000 Uani .
C28 C 0.55593(12) 0.29362(9) 0.41326(7) 0.0445 1.0000 Uani .
C29 C 0.47574(12) 0.30727(9) 0.35784(8) 0.0434 1.0000 Uani .
C30 C 0.67549(15) 0.20457(11) 0.47295(7) 0.0557 1.0000 Uani .
C31 C 0.39694(15) 0.36300(13) 0.38982(11) 0.0637 1.0000 Uani .
C32 C 0.67700(9) 0.08968(8) 0.32484(6) 0.0300 1.0000 Uani .
C33 C 0.79136(10) 0.10482(9) 0.32309(6) 0.0344 1.0000 Uani .
C34 C 0.82647(11) 0.01437(10) 0.30826(7) 0.0422 1.0000 Uani .
C35 C 0.75184(12) -0.08794(10) 0.29616(8) 0.0450 1.0000 Uani .
C36 C 0.63999(11) -0.10181(9) 0.29954(7) 0.0401 1.0000 Uani .
C37 C 0.60050(10) -0.01422(9) 0.31403(6) 0.0327 1.0000 Uani .
C38 C 0.87748(10) 0.21625(10) 0.33705(7) 0.0405 1.0000 Uani .
C39 C 0.96613(17) 0.25088(17) 0.41446(10) 0.0851 1.0000 Uani .
C40 C 0.93776(14) 0.21849(13) 0.27188(10) 0.0578 1.0000 Uani .
C41 C 0.47671(10) -0.03326(9) 0.31733(7) 0.0355 1.0000 Uani .
C42 C 0.44868(13) -0.08484(11) 0.37997(7) 0.0477 1.0000 Uani .
C43 C 0.39409(12) -0.10470(11) 0.23881(7) 0.0478 1.0000 Uani .
C44 C 0.36796(12) 0.27930(14) 0.23036(10) 0.0604 1.0000 Uani .
C45 C 0.39136(11) 0.27524(11) 0.15249(9) 0.0487 1.0000 Uani .
C46 C 0.35432(11) 0.08203(10) 0.10529(8) 0.0476 1.0000 Uani .
C47 C 0.47235(11) 0.20150(13) 0.05229(8) 0.0516 1.0000 Uani .
C48 C 0.61832(9) 0.07580(8) 0.14833(6) 0.0291 1.0000 Uani .
H1 H 0.7598(14) 0.3234(13) 0.2061(10) 0.056(5) 1.0000 Uiso .
H11 H 0.7374 0.6778 0.1706 0.0369 1.0000 Uiso R
H21 H 0.8952 0.6220 0.1243 0.0350 1.0000 Uiso R
H51 H 0.5669 0.6237 0.4122 0.0430 1.0000 Uiso R
H61 H 0.3968 0.6280 0.3440 0.0437 1.0000 Uiso R
H71 H 0.3605 0.5957 0.2100 0.0405 1.0000 Uiso R
H91 H 0.7689 0.5281 0.3330 0.0395 1.0000 Uiso R
H101 H 0.6807 0.5090 0.4430 0.0734 1.0000 Uiso R
H102 H 0.8158 0.5604 0.4646 0.0729 1.0000 Uiso R
H103 H 0.7425 0.6361 0.4836 0.0734 1.0000 Uiso R
H111 H 0.8474 0.7038 0.3264 0.0611 1.0000 Uiso R
H112 H 0.9127 0.6934 0.4038 0.0611 1.0000 Uiso R
H113 H 0.8213 0.7506 0.4084 0.0599 1.0000 Uiso R
H121 H 0.5398 0.5216 0.0895 0.0371 1.0000 Uiso R
H131 H 0.3526 0.4753 0.0089 0.0614 1.0000 Uiso R
H132 H 0.3502 0.4061 0.0656 0.0611 1.0000 Uiso R
H133 H 0.3067 0.5045 0.0832 0.0612 1.0000 Uiso R
H141 H 0.4457 0.6920 0.1156 0.0649 1.0000 Uiso R
H142 H 0.5789 0.7149 0.1268 0.0640 1.0000 Uiso R
H143 H 0.4927 0.6539 0.0421 0.0639 1.0000 Uiso R
H171 H 1.0002 0.2702 0.0268 0.0424 1.0000 Uiso R
H181 H 1.1623 0.3320 0.1301 0.0486 1.0000 Uiso R
H191 H 1.1796 0.4652 0.2434 0.0456 1.0000 Uiso R
H211 H 0.7637 0.3685 0.0273 0.0377 1.0000 Uiso R
H221 H 0.7988 0.1694 -0.0271 0.0657 1.0000 Uiso R
H222 H 0.6812 0.1868 -0.0520 0.0657 1.0000 Uiso R
H223 H 0.7278 0.1910 0.0332 0.0654 1.0000 Uiso R
H231 H 0.9003 0.3192 -0.0747 0.0678 1.0000 Uiso R
H232 H 0.8862 0.4343 -0.0461 0.0677 1.0000 Uiso R
H233 H 0.7800 0.3340 -0.1020 0.0657 1.0000 Uiso R
H241 H 0.9692 0.5892 0.2821 0.0467 1.0000 Uiso R
H251 H 1.0678 0.5931 0.4025 0.1044 1.0000 Uiso R
H252 H 0.9907 0.4756 0.3549 0.1055 1.0000 Uiso R
H253 H 1.1239 0.5167 0.3642 0.1035 1.0000 Uiso R
H261 H 1.1433 0.7330 0.3404 0.0861 1.0000 Uiso R
H262 H 1.2096 0.6616 0.3010 0.0868 1.0000 Uiso R
H263 H 1.1261 0.6983 0.2505 0.0885 1.0000 Uiso R
H281 H 0.5613 0.3308 0.4659 0.0521 1.0000 Uiso R
H301 H 0.7498 0.1984 0.4707 0.0858 1.0000 Uiso R
H302 H 0.6847 0.2620 0.5183 0.0846 1.0000 Uiso R
H303 H 0.6281 0.1378 0.4755 0.0855 1.0000 Uiso R
H311 H 0.4169 0.3854 0.4456 0.0947 1.0000 Uiso R
H312 H 0.3215 0.3129 0.3717 0.0942 1.0000 Uiso R
H313 H 0.3990 0.4246 0.3717 0.0933 1.0000 Uiso R
H341 H 0.9041 0.0235 0.3071 0.0519 1.0000 Uiso R
H351 H 0.7767 -0.1493 0.2856 0.0546 1.0000 Uiso R
H361 H 0.5911 -0.1714 0.2912 0.0472 1.0000 Uiso R
H381 H 0.8346 0.2671 0.3389 0.0477 1.0000 Uiso R
H391 H 1.0050 0.1993 0.4150 0.1286 1.0000 Uiso R
H392 H 1.0188 0.3233 0.4234 0.1263 1.0000 Uiso R
H393 H 0.9250 0.2521 0.4547 0.1275 1.0000 Uiso R
H401 H 0.8784 0.1928 0.2214 0.0867 1.0000 Uiso R
H402 H 0.9904 0.2893 0.2790 0.0857 1.0000 Uiso R
H403 H 0.9805 0.1715 0.2712 0.0872 1.0000 Uiso R
H411 H 0.4656 0.0366 0.3324 0.0438 1.0000 Uiso R
H421 H 0.4549 -0.1557 0.3661 0.0705 1.0000 Uiso R
H422 H 0.3729 -0.0887 0.3839 0.0704 1.0000 Uiso R
H423 H 0.5028 -0.0422 0.4283 0.0720 1.0000 Uiso R
H431 H 0.4135 -0.0749 0.1979 0.0711 1.0000 Uiso R
H432 H 0.3166 -0.1084 0.2403 0.0706 1.0000 Uiso R
H433 H 0.3976 -0.1786 0.2245 0.0707 1.0000 Uiso R
H441 H 0.3535 0.3460 0.2529 0.0726 1.0000 Uiso R
H442 H 0.2997 0.2181 0.2239 0.0717 1.0000 Uiso R
H451 H 0.4469 0.3446 0.1600 0.0582 1.0000 Uiso R
H452 H 0.3207 0.2633 0.1134 0.0590 1.0000 Uiso R
H461 H 0.3405 0.0720 0.1536 0.0691 1.0000 Uiso R
H462 H 0.3869 0.0297 0.0826 0.0712 1.0000 Uiso R
H463 H 0.2839 0.0738 0.0713 0.0689 1.0000 Uiso R
H471 H 0.4077 0.1988 0.0148 0.0755 1.0000 Uiso R
H472 H 0.5003 0.1445 0.0292 0.0746 1.0000 Uiso R
H473 H 0.5301 0.2716 0.0641 0.0745 1.0000 Uiso R
H481 H 0.5664 0.0118 0.1511 0.0352 1.0000 Uiso R
H482 H 0.6945 0.0774 0.1652 0.0352 1.0000 Uiso R
H483 H 0.6046 0.0768 0.0962 0.0352 1.0000 Uiso R

loop_
_atom_site_aniso_label
_atom_site_aniso_U_11
_atom_site_aniso_U_22
_atom_site_aniso_U_33
_atom_site_aniso_U_23
_atom_site_aniso_U_13
_atom_site_aniso_U_12
Sc1 0.02322(9) 0.02158(9) 0.02538(9) 0.00983(7) 0.00920(7) 0.00504(7)
N1 0.0225(4) 0.0236(4) 0.0362(5) 0.0118(3) 0.0120(3) 0.0072(3)
N2 0.0237(4) 0.0237(4) 0.0270(4) 0.0109(3) 0.0106(3) 0.0078(3)
N3 0.0209(4) 0.0230(4) 0.0323(4) 0.0099(3) 0.0110(3) 0.0059(3)
N4 0.0360(5) 0.0233(4) 0.0236(4) 0.0084(3) 0.0090(3) 0.0035(3)
N5 0.0325(5) 0.0362(5) 0.0507(6) 0.0134(4) 0.0210(4) 0.0122(4)
N6 0.0271(4) 0.0299(4) 0.0398(5) 0.0158(4) 0.0032(4) 0.0036(3)
B1 0.0195(5) 0.0237(5) 0.0236(5) 0.0056(4) 0.0062(4) 0.0044(4)
C1 0.0309(5) 0.0260(5) 0.0360(5) 0.0159(4) 0.0149(4) 0.0099(4)
C2 0.0286(5) 0.0262(5) 0.0364(5) 0.0147(4) 0.0149(4) 0.0065(4)
C3 0.0244(4) 0.0214(4) 0.0301(5) 0.0094(4) 0.0111(4) 0.0068(4)
C4 0.0293(5) 0.0254(5) 0.0289(5) 0.0086(4) 0.0104(4) 0.0062(4)
C5 0.0414(6) 0.0345(5) 0.0306(5) 0.0094(4) 0.0174(5) 0.0124(5)
C6 0.0378(6) 0.0386(6) 0.0443(6) 0.0145(5) 0.0247(5) 0.0172(5)
C7 0.0301(5) 0.0340(5) 0.0443(6) 0.0181(5) 0.0173(5) 0.0152(4)
C8 0.0267(5) 0.0255(5) 0.0326(5) 0.0122(4) 0.0121(4) 0.0093(4)
C9 0.0337(5) 0.0329(5) 0.0268(5) 0.0060(4) 0.0058(4) 0.0081(4)
C10 0.0421(7) 0.0614(8) 0.0356(6) 0.0205(6) 0.0026(5) 0.0011(6)
C11 0.0331(6) 0.0416(6) 0.0418(6) 0.0109(5) 0.0080(5) 0.0046(5)
C12 0.0303(5) 0.0377(6) 0.0342(5) 0.0175(4) 0.0112(4) 0.0149(4)
C13 0.0351(6) 0.0497(7) 0.0404(6) 0.0217(5) 0.0039(5) 0.0130(5)
C14 0.0473(7) 0.0484(7) 0.0487(7) 0.0304(6) 0.0173(6) 0.0200(6)
C15 0.0207(4) 0.0255(5) 0.0338(5) 0.0124(4) 0.0117(4) 0.0056(4)
C16 0.0254(5) 0.0272(5) 0.0361(5) 0.0121(4) 0.0125(4) 0.0077(4)
C17 0.0326(5) 0.0362(6) 0.0431(6) 0.0112(5) 0.0159(5) 0.0156(5)
C18 0.0279(5) 0.0448(6) 0.0548(7) 0.0201(5) 0.0173(5) 0.0182(5)
C19 0.0224(5) 0.0442(6) 0.0472(7) 0.0169(5) 0.0080(5) 0.0091(4)
C20 0.0236(5) 0.0324(5) 0.0370(6) 0.0109(4) 0.0093(4) 0.0041(4)
C21 0.0301(5) 0.0318(5) 0.0332(5) 0.0080(4) 0.0097(4) 0.0108(4)
C22 0.0388(6) 0.0360(6) 0.0457(7) 0.0101(5) 0.0044(5) 0.0030(5)
C23 0.0437(7) 0.0531(7) 0.0430(7) 0.0220(6) 0.0121(5) 0.0151(6)
C24 0.0311(5) 0.0411(6) 0.0383(6) 0.0036(5) 0.0043(5) 0.0079(5)
C25 0.1067(14) 0.0576(9) 0.0384(7) 0.0075(6) 0.0151(8) 0.0231(9)
C26 0.0527(8) 0.0389(7) 0.0691(10) 0.0042(6) 0.0110(7) 0.0049(6)
C27 0.0520(7) 0.0239(5) 0.0269(5) 0.0060(4) 0.0147(5) -0.0019(5)
C28 0.0657(8) 0.0297(6) 0.0369(6) 0.0073(5) 0.0294(6) 0.0077(5)
C29 0.0513(7) 0.0291(6) 0.0544(7) 0.0113(5) 0.0365(6) 0.0089(5)
C30 0.0862(11) 0.0438(7) 0.0238(5) 0.0074(5) 0.0087(6) 0.0078(7)
C31 0.0758(10) 0.0527(8) 0.0838(11) 0.0239(8) 0.0591(9) 0.0292(7)
C32 0.0390(5) 0.0272(5) 0.0207(4) 0.0102(4) 0.0043(4) 0.0060(4)
C33 0.0372(6) 0.0360(6) 0.0271(5) 0.0133(4) 0.0030(4) 0.0077(5)
C34 0.0420(6) 0.0460(7) 0.0411(6) 0.0187(5) 0.0066(5) 0.0166(5)
C35 0.0568(8) 0.0389(6) 0.0458(7) 0.0185(5) 0.0113(6) 0.0221(6)
C36 0.0514(7) 0.0292(5) 0.0374(6) 0.0145(5) 0.0076(5) 0.0085(5)
C37 0.0410(6) 0.0280(5) 0.0258(5) 0.0113(4) 0.0059(4) 0.0058(4)
C38 0.0347(6) 0.0397(6) 0.0381(6) 0.0130(5) 0.0028(5) 0.0020(5)
C39 0.0718(11) 0.0828(12) 0.0546(9) 0.0209(9) -0.0178(8) -0.0237(9)
C40 0.0534(8) 0.0526(8) 0.0684(9) 0.0235(7) 0.0261(7) 0.0091(7)
C41 0.0417(6) 0.0256(5) 0.0353(6) 0.0115(4) 0.0109(5) 0.0030(4)
C42 0.0578(8) 0.0451(7) 0.0397(6) 0.0194(5) 0.0195(6) 0.0071(6)
C43 0.0429(7) 0.0504(7) 0.0396(6) 0.0143(6) 0.0055(5) 0.0027(5)
C44 0.0399(7) 0.0712(10) 0.0732(10) 0.0131(8) 0.0155(7) 0.0317(7)
C45 0.0374(6) 0.0410(7) 0.0666(9) 0.0198(6) -0.0011(6) 0.0170(5)
C46 0.0347(6) 0.0366(6) 0.0581(8) 0.0185(6) -0.0038(5) -0.0024(5)
C47 0.0405(7) 0.0709(9) 0.0408(7) 0.0312(6) 0.0011(5) 0.0078(6)
C48 0.0387(5) 0.0269(5) 0.0248(5) 0.0109(4) 0.0097(4) 0.0124(4)

loop_
_atom_type_symbol
_atom_type_scat_dispersion_real
_atom_type_scat_dispersion_imag
_atom_type_scat_Cromer_Mann_a1
_atom_type_scat_Cromer_Mann_b1
_atom_type_scat_Cromer_Mann_a2
_atom_type_scat_Cromer_Mann_b2
_atom_type_scat_Cromer_Mann_a3
_atom_type_scat_Cromer_Mann_b3
_atom_type_scat_Cromer_Mann_a4
_atom_type_scat_Cromer_Mann_b4
_atom_type_scat_Cromer_Mann_c
_atom_type_scat_source
C 0.0181 0.0091 2.3100 20.8439 1.0200 10.2075 1.5886 0.5687 0.8650 51.6512 0.2156 'International Tables Vol C 4.2.6.8 and 6.1.1.4'
H 0.0000 0.0000 0.4930 10.5109 0.3229 26.1257 0.1402 3.1424 0.0408 57.7998 0.0030 'International Tables Vol C 4.2.6.8 and 6.1.1.4'
B 0.0090 0.0039 2.0545 23.2185 1.3326 1.0210 1.0979 60.3498 0.7068 0.1403 -0.1932 'International Tables Vol C 4.2.6.8 and 6.1.1.4'
N 0.0311 0.0180 12.2126 0.0057 3.1322 9.8933 2.0125 28.9975 1.1663 0.5826 -11.5290 'International Tables Vol C 4.2.6.8 and 6.1.1.4'
Sc 0.3119 1.5331 9.1890 9.0213 7.3679 0.5729 1.6409 136.1080 1.4680 51.3531 1.3329 'International Tables Vol C 4.2.6.8 and 6.1.1.4'

loop_
_geom_angle_atom_site_label_1
_geom_angle_atom_site_label_2
_geom_angle_atom_site_label_3
_geom_angle
_geom_angle_publ_flag
N1 Sc1 N4 118.10(3) yes
N1 Sc1 N5 111.87(4) yes
N4 Sc1 N5 82.15(4) yes
N1 Sc1 N6 100.49(3) yes
N4 Sc1 N6 140.38(3) yes
N5 Sc1 N6 75.08(4) yes
N1 Sc1 C48 104.03(4) yes
N4 Sc1 C48 93.42(3) yes
N5 Sc1 C48 141.40(4) yes
N6 Sc1 C48 85.13(4) yes
Sc1 N1 B1 152.36(7) yes
Sc1 N1 H1 96.5(11) no
B1 N1 H1 108.4(11) no
B1 N2 C1 108.42(8) yes
B1 N2 C3 132.10(8) yes
C1 N2 C3 118.56(8) yes
B1 N3 C2 109.67(8) yes
B1 N3 C15 128.12(8) yes
C2 N3 C15 121.34(8) yes
Sc1 N4 C27 126.01(8) yes
Sc1 N4 C32 116.59(6) yes
C27 N4 C32 117.40(9) yes
Sc1 N5 C29 125.69(9) yes
Sc1 N5 C44 116.52(8) yes
C29 N5 C44 117.29(11) yes
Sc1 N6 C45 103.59(7) yes
Sc1 N6 C46 111.49(7) yes
C45 N6 C46 110.75(10) yes
Sc1 N6 C47 113.68(7) yes
C45 N6 C47 108.37(10) yes
C46 N6 C47 108.84(10) yes
N2 B1 N3 102.63(8) yes
N2 B1 N1 130.95(9) yes
N3 B1 N1 126.41(9) yes
N2 C1 C2 109.93(9) yes
N2 C1 H11 123.2 no
C2 C1 H11 126.8 no
N3 C2 C1 109.35(8) yes
N3 C2 H21 122.5 no
C1 C2 H21 128.1 no
N2 C3 C4 118.73(9) yes
N2 C3 C8 120.14(9) yes
C4 C3 C8 121.00(9) yes
C3 C4 C5 118.06(10) yes
C3 C4 C9 120.88(9) yes
C5 C4 C9 120.91(9) yes
C4 C5 C6 121.43(10) yes
C4 C5 H51 119.1 no
C6 C5 H51 119.5 no
C5 C6 C7 120.01(10) yes
C5 C6 H61 119.7 no
C7 C6 H61 120.3 no
C6 C7 C8 121.06(10) yes
C6 C7 H71 119.9 no
C8 C7 H71 119.1 no
C3 C8 C7 118.40(9) yes
C3 C8 C12 122.62(9) yes
C7 C8 C12 118.91(9) yes
C4 C9 C10 113.86(10) yes
C4 C9 C11 109.99(9) yes
C10 C9 C11 109.12(9) yes
C4 C9 H91 107.2 no
C10 C9 H91 111.1 no
C11 C9 H91 105.2 no
C9 C10 H101 112.8 no
C9 C10 H102 106.1 no
H101 C10 H102 109.8 no
C9 C10 H103 112.0 no
H101 C10 H103 109.5 no
H102 C10 H103 106.4 no
C9 C11 H111 112.9 no
C9 C11 H112 110.5 no
H111 C11 H112 106.9 no
C9 C11 H113 109.3 no
H111 C11 H113 110.1 no
H112 C11 H113 107.0 no
C8 C12 C13 114.12(9) yes
C8 C12 C14 110.10(9) yes
C13 C12 C14 108.32(9) yes
C8 C12 H121 107.4 no
C13 C12 H121 108.7 no
C14 C12 H121 108.0 no
C12 C13 H131 109.4 no
C12 C13 H132 111.0 no
H131 C13 H132 108.4 no
C12 C13 H133 110.5 no
H131 C13 H133 107.8 no
H132 C13 H133 109.6 no
C12 C14 H141 108.4 no
C12 C14 H142 112.0 no
H141 C14 H142 108.3 no
C12 C14 H143 109.5 no
H141 C14 H143 108.9 no
H142 C14 H143 109.7 no
N3 C15 C16 119.59(9) yes
N3 C15 C20 118.92(9) yes
C16 C15 C20 121.49(9) yes
C15 C16 C17 118.24(10) yes
C15 C16 C21 121.86(9) yes
C17 C16 C21 119.90(10) yes
C16 C17 C18 120.81(10) yes
C16 C17 H171 119.9 no
C18 C17 H171 119.3 no
C17 C18 C19 120.21(10) yes
C17 C18 H181 120.3 no
C19 C18 H181 119.4 no
C18 C19 C20 121.18(11) yes
C18 C19 H191 120.2 no
C20 C19 H191 118.6 no
C15 C20 C19 118.02(10) yes
C15 C20 C24 121.68(10) yes
C19 C20 C24 120.28(10) yes
C16 C21 C22 111.37(9) yes
C16 C21 C23 111.32(9) yes
C22 C21 C23 110.51(10) yes
C16 C21 H211 106.7 no
C22 C21 H211 107.9 no
C23 C21 H211 108.9 no
C21 C22 H221 108.8 no
C21 C22 H222 110.7 no
H221 C22 H222 109.5 no
C21 C22 H223 111.1 no
H221 C22 H223 108.6 no
H222 C22 H223 108.2 no
C21 C23 H231 108.5 no
C21 C23 H232 110.0 no
H231 C23 H232 110.3 no
C21 C23 H233 109.0 no
H231 C23 H233 110.2 no
H232 C23 H233 108.9 no
C20 C24 C25 112.60(11) yes
C20 C24 C26 110.78(11) yes
C25 C24 C26 111.44(12) yes
C20 C24 H241 107.8 no
C25 C24 H241 107.0 no
C26 C24 H241 106.8 no
C24 C25 H251 110.1 no
C24 C25 H252 111.1 no
H251 C25 H252 107.8 no
C24 C25 H253 110.6 no
H251 C25 H253 106.3 no
H252 C25 H253 110.8 no
C24 C26 H261 111.4 no
C24 C26 H262 110.6 no
H261 C26 H262 107.1 no
C24 C26 H263 112.3 no
H261 C26 H263 107.5 no
H262 C26 H263 107.7 no
N4 C27 C28 123.54(11) yes
N4 C27 C30 120.34(12) yes
C28 C27 C30 116.07(11) yes
C27 C28 C29 128.29(11) yes
C27 C28 H281 116.3 no
C29 C28 H281 115.1 no
C28 C29 N5 123.68(11) yes
C28 C29 C31 115.38(12) yes
N5 C29 C31 120.91(14) yes
C27 C30 H301 111.2 no
C27 C30 H302 109.9 no
H301 C30 H302 108.6 no
C27 C30 H303 109.2 no
H301 C30 H303 107.7 no
H302 C30 H303 110.2 no
C29 C31 H311 110.8 no
C29 C31 H312 108.3 no
H311 C31 H312 108.0 no
C29 C31 H313 110.6 no
H311 C31 H313 110.4 no
H312 C31 H313 108.6 no
N4 C32 C33 120.47(9) yes
N4 C32 C37 118.76(10) yes
C33 C32 C37 120.61(10) yes
C32 C33 C34 118.38(10) yes
C32 C33 C38 122.17(11) yes
C34 C33 C38 119.45(11) yes
C33 C34 C35 121.49(12) yes
C33 C34 H341 119.3 no
C35 C34 H341 119.2 no
C34 C35 C36 119.74(12) yes
C34 C35 H351 120.7 no
C36 C35 H351 119.5 no
C35 C36 C37 121.07(11) yes
C35 C36 H361 118.3 no
C37 C36 H361 120.6 no
C32 C37 C36 118.68(11) yes
C32 C37 C41 122.05(10) yes
C36 C37 C41 119.27(10) yes
C33 C38 C39 109.91(11) yes
C33 C38 C40 112.13(11) yes
C39 C38 C40 109.55(13) yes
C33 C38 H381 107.2 no
C39 C38 H381 109.7 no
C40 C38 H381 108.3 no
C38 C39 H391 110.8 no
C38 C39 H392 108.8 no
H391 C39 H392 112.2 no
C38 C39 H393 107.2 no
H391 C39 H393 108.0 no
H392 C39 H393 109.8 no
C38 C40 H401 108.5 no
C38 C40 H402 113.0 no
H401 C40 H402 110.0 no
C38 C40 H403 108.1 no
H401 C40 H403 109.9 no
H402 C40 H403 107.2 no
C37 C41 C42 111.60(10) yes
C37 C41 C43 111.37(10) yes
C42 C41 C43 109.33(10) yes
C37 C41 H411 108.4 no
C42 C41 H411 106.1 no
C43 C41 H411 109.9 no
C41 C42 H421 109.0 no
C41 C42 H422 109.1 no
H421 C42 H422 110.7 no
C41 C42 H423 109.2 no
H421 C42 H423 108.3 no
H422 C42 H423 110.4 no
C41 C43 H431 110.2 no
C41 C43 H432 110.0 no
H431 C43 H432 108.5 no
C41 C43 H433 111.8 no
H431 C43 H433 107.1 no
H432 C43 H433 109.1 no
N5 C44 C45 109.60(10) yes
N5 C44 H441 110.6 no
C45 C44 H441 110.0 no
N5 C44 H442 109.1 no
C45 C44 H442 109.2 no
H441 C44 H442 108.3 no
C44 C45 N6 112.62(11) yes
C44 C45 H451 105.8 no
N6 C45 H451 108.7 no
C44 C45 H452 110.9 no
N6 C45 H452 108.7 no
H451 C45 H452 110.1 no
N6 C46 H461 108.1 no
N6 C46 H462 107.8 no
H461 C46 H462 108.2 no
N6 C46 H463 111.9 no
H461 C46 H463 109.6 no
H462 C46 H463 111.1 no
N6 C47 H471 110.1 no
N6 C47 H472 111.5 no
H471 C47 H472 108.4 no
N6 C47 H473 109.4 no
H471 C47 H473 107.0 no
H472 C47 H473 110.3 no
Sc1 C48 H481 109.4 no
Sc1 C48 H482 109.5 no
H481 C48 H482 109.5 no
Sc1 C48 H483 109.4 no
H481 C48 H483 109.5 no
H482 C48 H483 109.5 no

loop_
_geom_bond_atom_site_label_1
_geom_bond_atom_site_label_2
_geom_bond_distance
_geom_bond_publ_flag
Sc1 N1 2.0629(8) yes
Sc1 N4 2.2047(9) yes
Sc1 N5 2.2085(9) yes
Sc1 N6 2.3199(9) yes
Sc1 C48 2.2730(10) yes
N1 B1 1.4179(13) yes
N1 H1 0.821(17) no
N2 B1 1.4659(13) yes
N2 C1 1.4074(12) yes
N2 C3 1.4274(12) yes
N3 B1 1.4575(13) yes
N3 C2 1.3936(13) yes
N3 C15 1.4274(12) yes
N4 C27 1.3344(13) yes
N4 C32 1.4415(14) yes
N5 C29 1.3334(16) yes
N5 C44 1.4595(18) yes
N6 C45 1.4708(16) yes
N6 C46 1.4729(14) yes
N6 C47 1.4696(16) yes
C1 C2 1.3403(14) yes
C1 H11 0.957 no
C2 H21 0.970 no
C3 C4 1.4131(14) yes
C3 C8 1.4096(14) yes
C4 C5 1.3937(15) yes
C4 C9 1.5202(15) yes
C5 C6 1.3858(17) yes
C5 H51 0.943 no
C6 C7 1.3806(16) yes
C6 H61 0.947 no
C7 C8 1.3983(14) yes
C7 H71 0.954 no
C8 C12 1.5246(15) yes
C9 C10 1.5317(16) yes
C9 C11 1.5288(16) yes
C9 H91 0.991 no
C10 H101 0.962 no
C10 H102 0.975 no
C10 H103 0.991 no
C11 H111 0.995 no
C11 H112 0.974 no
C11 H113 0.964 no
C12 C13 1.5326(16) yes
C12 C14 1.5359(16) yes
C12 H121 0.995 no
C13 H131 0.985 no
C13 H132 0.948 no
C13 H133 0.959 no
C14 H141 0.974 no
C14 H142 0.984 no
C14 H143 0.979 no
C15 C16 1.4002(14) yes
C15 C20 1.4083(15) yes
C16 C17 1.3957(15) yes
C16 C21 1.5160(15) yes
C17 C18 1.3861(17) yes
C17 H171 0.960 no
C18 C19 1.3779(17) yes
C18 H181 0.943 no
C19 C20 1.3930(15) yes
C19 H191 0.944 no
C20 C24 1.5182(16) yes
C21 C22 1.5284(16) yes
C21 C23 1.5298(16) yes
C21 H211 0.972 no
C22 H221 0.961 no
C22 H222 0.970 no
C22 H223 0.956 no
C23 H231 0.965 no
C23 H232 0.966 no
C23 H233 0.985 no
C24 C25 1.515(2) yes
C24 C26 1.5259(19) yes
C24 H241 0.988 no
C25 H251 0.941 no
C25 H252 0.975 no
C25 H253 0.941 no
C26 H261 0.978 no
C26 H262 0.970 no
C26 H263 0.957 no
C27 C28 1.3924(19) yes
C27 C30 1.5115(18) yes
C28 C29 1.397(2) yes
C28 H281 0.953 no
C29 C31 1.5116(18) yes
C30 H301 0.969 no
C30 H302 0.951 no
C30 H303 0.954 no
C31 H311 0.960 no
C31 H312 0.946 no
C31 H313 0.971 no
C32 C33 1.4037(16) yes
C32 C37 1.4115(15) yes
C33 C34 1.3952(17) yes
C33 C38 1.5247(15) yes
C34 C35 1.3808(18) yes
C34 H341 0.955 no
C35 C36 1.3819(19) yes
C35 H351 0.954 no
C36 C37 1.3933(16) yes
C36 H361 0.930 no
C37 C41 1.5215(17) yes
C38 C39 1.5285(19) yes
C38 C40 1.5229(19) yes
C38 H381 0.985 no
C39 H391 0.960 no
C39 H392 0.976 no
C39 H393 0.970 no
C40 H401 1.001 no
C40 H402 0.965 no
C40 H403 0.940 no
C41 C42 1.5325(16) yes
C41 C43 1.5286(16) yes
C41 H411 0.973 no
C42 H421 0.958 no
C42 H422 0.957 no
C42 H423 0.953 no
C43 H431 0.974 no
C43 H432 0.969 no
C43 H433 0.986 no
C44 C45 1.499(2) yes
C44 H441 0.974 no
C44 H442 0.981 no
C45 H451 0.964 no
C45 H452 0.992 no
C46 H461 0.968 no
C46 H462 0.956 no
C46 H463 0.957 no
C47 H471 0.962 no
C47 H472 0.967 no
C47 H473 0.968 no
C48 H481 0.950 no
C48 H482 0.950 no
C48 H483 0.950 no

loop_
_platon_squeeze_void_nr
_platon_squeeze_void_average_x
_platon_squeeze_void_average_y
_platon_squeeze_void_average_z
_platon_squeeze_void_volume
_platon_squeeze_void_count_electrons
_platon_squeeze_void_content
1 0.000 0.000 -0.002 630 167 ' '
2 0.000 0.500 0.500 10 0 ' '
